data_8106268
loop_
_publ_author_name
'Wan-Ming, Xiong'
'Long, Zhou'
'Shen-Ming, Lv'
'Xu-Liang, Nie'
'Jing, Chen'
'Chang-Gan, Huang'

_publ_section_title
;
 Crystal structure of
 1,1&#x2032;-(pentane-1,5-diyl)bis(3-methyl-1H-imidazol-3-ium)bis(hexafluorophosphate),
 C13H22F12N4P2
;
_journal_issue 4
_journal_name_full 'Zeitschrift f\"ur Kristallographie - New Crystal Structures'
_journal_page_first 701
_journal_page_last 703
_journal_paper_doi 10.1515/ncrs-2018-0027
_journal_volume 233
_journal_year 2018
_chemical_formula_sum 'C13 H22 F12 N4 P2'
_chemical_formula_weight 524.28
_space_group_crystal_system monoclinic
_space_group_IT_number 14
_space_group_name_Hall '-P 2ybc'
_space_group_name_H-M_alt 'P 1 21/c 1'
_atom_sites_solution_hydrogens geom
_cell_angle_alpha 90
_cell_angle_beta 97.7660(10)
_cell_angle_gamma 90
_cell_formula_units_Z 4
_cell_length_a 12.9171(13)
_cell_length_b 13.3953(13)
_cell_length_c 12.5808(12)
_cell_measurement_reflns_used 4891
_cell_measurement_temperature 296(2)
_cell_measurement_theta_max 24.07
_cell_measurement_theta_min 2.23
_cell_volume 2156.9(4)
_computing_cell_refinement 'Bruker SAINT[2]'
_computing_data_collection 'Bruker APEX2[1]'
_computing_data_reduction 'Bruker SAINT[2]'
_computing_molecular_graphics 'Bruker SHELXTL[2]'
_computing_publication_material 'Bruker SHELXTL[2]'
_computing_structure_refinement 'SHELXL-2016/6 (Sheldrick, 2016)[2]'
_computing_structure_solution 'SHELXS-97 (Sheldrick, 2008)[2]'
_diffrn_ambient_temperature 296(2)
_diffrn_measured_fraction_theta_full 0.999
_diffrn_measured_fraction_theta_max 0.999
_diffrn_measurement_device_type 'Bruker APEX-II CCD'
_diffrn_measurement_method '\f and \w scans'
_diffrn_radiation_type MoK\a
_diffrn_radiation_wavelength 0.71073
_diffrn_reflns_av_R_equivalents 0.0326
_diffrn_reflns_av_unetI/netI 0.0249
_diffrn_reflns_Laue_measured_fraction_full 0.999
_diffrn_reflns_Laue_measured_fraction_max 0.999
_diffrn_reflns_limit_h_max 15
_diffrn_reflns_limit_h_min -15
_diffrn_reflns_limit_k_max 16
_diffrn_reflns_limit_k_min -16
_diffrn_reflns_limit_l_max 14
_diffrn_reflns_limit_l_min -15
_diffrn_reflns_number 16239
_diffrn_reflns_point_group_measured_fraction_full 0.999
_diffrn_reflns_point_group_measured_fraction_max 0.999
_diffrn_reflns_theta_full 25.242
_diffrn_reflns_theta_max 25.499
_diffrn_reflns_theta_min 2.201
_exptl_absorpt_coefficient_mu 0.311
_exptl_crystal_colour colorless
_exptl_crystal_density_diffrn 1.615
_exptl_crystal_description block
_exptl_crystal_F_000 1064
_exptl_crystal_size_max 0.210
_exptl_crystal_size_mid 0.200
_exptl_crystal_size_min 0.190
_refine_diff_density_max 0.388
_refine_diff_density_min -0.322
_refine_diff_density_rms 0.051
_refine_ls_extinction_coef 0.0029(6)
_refine_ls_extinction_expression Fc^*^=kFc[1+0.001xFc^2^\l^3^/sin(2\q)]^-1/4^
_refine_ls_extinction_method 'SHELXL-2016/6 (Sheldrick 2016)'
_refine_ls_goodness_of_fit_ref 0.963
_refine_ls_hydrogen_treatment constr
_refine_ls_matrix_type full
_refine_ls_number_parameters 338
_refine_ls_number_reflns 4010
_refine_ls_number_restraints 0
_refine_ls_restrained_S_all 0.963
_refine_ls_R_factor_all 0.0783
_refine_ls_R_factor_gt 0.0583
_refine_ls_shift/su_max 0.002
_refine_ls_shift/su_mean 0.000
_refine_ls_structure_factor_coef Fsqd
_refine_ls_weighting_details 'w=1/[\s^2^(Fo^2^)+(0.0570P)^2^+2.6892P] where P=(Fo^2^+2Fc^2^)/3'
_refine_ls_weighting_scheme calc
_refine_ls_wR_factor_gt 0.1381
_refine_ls_wR_factor_ref 0.1557
_reflns_Friedel_coverage 0.000
_reflns_Friedel_fraction_full .
_reflns_Friedel_fraction_max .
_reflns_number_gt 2890
_reflns_number_total 4010
_reflns_threshold_expression 'I > 2\s(I)'
_cod_data_source_file suppl_ncrs-2018-0027_suppl.cif
_cod_data_source_block 3268_0m
_cod_original_sg_symbol_H-M 'P 21/c'
_cod_database_code 8106268
_shelx_space_group_comment
;
The symmetry employed for this shelxl refinement is uniquely defined
by the following loop, which should always be used as a source of
symmetry information in preference to the above space-group names.
They are only intended as comments.
;
_shelx_estimated_absorpt_t_min 0.937
_shelx_estimated_absorpt_t_max 0.943

loop_
_space_group_symop_operation_xyz
'x, y, z'
'-x, y+1/2, -z+1/2'
'-x, -y, -z'
'x, -y-1/2, z-1/2'

loop_
_atom_site_label
_atom_site_type_symbol
_atom_site_fract_x
_atom_site_fract_y
_atom_site_fract_z
_atom_site_U_iso_or_equiv
_atom_site_adp_type
_atom_site_occupancy
_atom_site_site_symmetry_order
_atom_site_calc_flag
_atom_site_refinement_flags_posn
_atom_site_refinement_flags_adp
_atom_site_refinement_flags_occupancy
_atom_site_disorder_assembly
_atom_site_disorder_group
C1 C -0.0707(3) 0.2384(2) 0.4278(3) 0.0645(8) Uani 1 1 d . . . . .
H1 H -0.041181 0.186915 0.392340 0.077 Uiso 1 1 calc R U . . .
C2 C -0.1801(3) 0.3470(3) 0.4727(3) 0.0782(10) Uani 1 1 d . . . . .
H2 H -0.240510 0.384554 0.473694 0.094 Uiso 1 1 calc R U . . .
C3 C -0.0921(3) 0.3568(3) 0.5389(3) 0.0747(10) Uani 1 1 d . . . . .
H3 H -0.079358 0.402278 0.595040 0.090 Uiso 1 1 calc R U . . .
C4 C -0.2423(3) 0.2406(4) 0.3117(3) 0.0999(14) Uani 1 1 d . . . . .
H4A H -0.248121 0.291045 0.257087 0.150 Uiso 1 1 calc R U . . .
H4B H -0.309208 0.230400 0.335190 0.150 Uiso 1 1 calc R U . . .
H4C H -0.219075 0.179265 0.283233 0.150 Uiso 1 1 calc R U . . .
C5 C 0.0838(3) 0.2752(3) 0.5611(3) 0.0737(10) Uani 1 1 d . . . . .
H5A H 0.105875 0.207134 0.550145 0.088 Uiso 1 1 calc R U . . .
H5B H 0.086822 0.285836 0.637739 0.088 Uiso 1 1 calc R U . . .
C6 C 0.1583(3) 0.3466(3) 0.5171(3) 0.0739(10) Uani 1 1 d . . . . .
H6A H 0.129306 0.413406 0.516620 0.089 Uiso 1 1 calc R U . . .
H6B H 0.223874 0.347000 0.564912 0.089 Uiso 1 1 calc R U . . .
C7 C 0.1801(3) 0.3216(3) 0.4062(3) 0.0704(9) Uani 1 1 d . . . . .
H7A H 0.114245 0.317584 0.359115 0.085 Uiso 1 1 calc R U . . .
H7B H 0.212818 0.256411 0.407454 0.085 Uiso 1 1 calc R U . . .
C8 C 0.2501(3) 0.3968(3) 0.3602(3) 0.0650(8) Uani 1 1 d . . . . .
H8A H 0.213024 0.459562 0.347692 0.078 Uiso 1 1 calc R U . . .
H8B H 0.311672 0.408674 0.411869 0.078 Uiso 1 1 calc R U . . .
C9 C 0.2822(4) 0.3611(3) 0.2589(4) 0.0971(14) Uani 1 1 d . . . . .
H9A H 0.318817 0.298191 0.272298 0.117 Uiso 1 1 calc R U . . .
H9B H 0.220072 0.348424 0.208327 0.117 Uiso 1 1 calc R U . . .
C10 C 0.4486(3) 0.4454(2) 0.2431(3) 0.0641(8) Uani 1 1 d . . . . .
H10 H 0.486480 0.415782 0.302964 0.077 Uiso 1 1 calc R U . . .
C11 C 0.4081(4) 0.5357(3) 0.1021(3) 0.0852(12) Uani 1 1 d . . . . .
H11 H 0.412862 0.580438 0.046474 0.102 Uiso 1 1 calc R U . . .
C12 C 0.3230(4) 0.4863(3) 0.1200(3) 0.0849(12) Uani 1 1 d . . . . .
H12 H 0.257583 0.489575 0.078931 0.102 Uiso 1 1 calc R U . . .
C13 C 0.5941(4) 0.5428(4) 0.1882(4) 0.1133(17) Uani 1 1 d . . . . .
H13A H 0.632832 0.499230 0.147563 0.170 Uiso 1 1 calc R U . . .
H13B H 0.624474 0.541794 0.262166 0.170 Uiso 1 1 calc R U . . .
H13C H 0.596154 0.609555 0.160811 0.170 Uiso 1 1 calc R U . . .
F1 F 0.4346(2) 0.2733(2) 0.0285(3) 0.1443(12) Uani 1 1 d . . . . .
F2 F 0.61817(18) 0.13149(18) 0.1215(2) 0.0992(8) Uani 1 1 d . . . . .
F3 F 0.5080(2) 0.2244(2) 0.1927(2) 0.1141(9) Uani 1 1 d . . . . .
F4 F 0.44853(19) 0.11101(19) 0.0688(2) 0.1060(8) Uani 1 1 d . . . . .
F5 F 0.6052(2) 0.2914(2) 0.0786(2) 0.1276(11) Uani 1 1 d . . . . .
F6 F 0.5471(2) 0.1799(3) -0.04392(19) 0.1306(11) Uani 1 1 d . . . . .
F7 F 0.1675(11) 0.5845(8) 0.8689(11) 0.190(5) Uani 0.526(7) 1 d . . P A 1
F8 F 0.0986(13) 0.4094(5) 0.8066(12) 0.189(5) Uani 0.526(7) 1 d . . P A 1
F9 F 0.1122(9) 0.4474(10) 0.9202(10) 0.152(4) Uani 0.526(7) 1 d . . P A 1
F10 F -0.0404(5) 0.4992(14) 0.8311(12) 0.173(6) Uani 0.526(7) 1 d . . P A 1
F11 F 0.1830(7) 0.5365(10) 0.7795(16) 0.179(6) Uani 0.526(7) 1 d . . P A 1
F12 F 0.0365(11) 0.5282(6) 0.6908(5) 0.134(4) Uani 0.526(7) 1 d . . P A 1
F7' F 0.0548(10) 0.6326(6) 0.8133(8) 0.132(4) Uani 0.474(7) 1 d . . P A 2
F8' F 0.0027(13) 0.4322(12) 0.7749(6) 0.165(6) Uani 0.474(7) 1 d . . P A 2
F9' F 0.1056(12) 0.5216(16) 0.9296(7) 0.192(6) Uani 0.474(7) 1 d . . P A 2
F10' F -0.0001(12) 0.5584(13) 0.8789(12) 0.200(6) Uani 0.474(7) 1 d . . P A 2
F11' F 0.1527(12) 0.476(2) 0.7517(12) 0.272(11) Uani 0.474(7) 1 d . . P A 2
F12' F 0.0396(11) 0.590(3) 0.733(3) 0.337(14) Uani 0.474(7) 1 d . . P A 2
N1 N -0.1664(2) 0.2727(2) 0.4032(2) 0.0650(7) Uani 1 1 d . . . . .
N2 N -0.02379(19) 0.28810(19) 0.5099(2) 0.0575(7) Uani 1 1 d . . . . .
N3 N 0.3493(2) 0.4298(2) 0.2098(2) 0.0652(7) Uani 1 1 d . . . . .
N4 N 0.4863(2) 0.5092(2) 0.1792(2) 0.0686(8) Uani 1 1 d . . . . .
P1 P 0.52608(7) 0.20209(6) 0.07292(7) 0.0603(3) Uani 1 1 d . . . . .
P3 P 0.07664(8) 0.51739(8) 0.81503(8) 0.0724(3) Uani 1 1 d . . . . .

loop_
_atom_site_aniso_label
_atom_site_aniso_U_11
_atom_site_aniso_U_22
_atom_site_aniso_U_33
_atom_site_aniso_U_23
_atom_site_aniso_U_13
_atom_site_aniso_U_12
C1 0.069(2) 0.0569(19) 0.068(2) -0.0009(16) 0.0125(17) -0.0054(16)
C2 0.061(2) 0.090(3) 0.083(3) -0.003(2) 0.0123(19) 0.0085(19)
C3 0.075(2) 0.085(3) 0.065(2) -0.0103(19) 0.0092(18) 0.007(2)
C4 0.087(3) 0.116(4) 0.089(3) 0.002(3) -0.014(2) -0.041(3)
C5 0.065(2) 0.084(2) 0.069(2) 0.0202(19) -0.0017(17) 0.0024(18)
C6 0.0568(19) 0.088(3) 0.074(2) 0.0044(19) -0.0018(17) -0.0059(18)
C7 0.0606(19) 0.067(2) 0.083(2) -0.0019(18) 0.0094(17) -0.0055(17)
C8 0.0576(18) 0.065(2) 0.072(2) -0.0023(17) 0.0049(15) -0.0032(16)
C9 0.115(3) 0.083(3) 0.100(3) -0.029(2) 0.041(3) -0.037(3)
C10 0.078(2) 0.0576(19) 0.0559(19) -0.0029(15) 0.0047(16) 0.0057(17)
C11 0.125(4) 0.067(2) 0.066(2) 0.0088(19) 0.022(2) 0.014(2)
C12 0.098(3) 0.087(3) 0.065(2) -0.006(2) -0.007(2) 0.027(2)
C13 0.098(3) 0.127(4) 0.126(4) -0.040(3) 0.056(3) -0.032(3)
F1 0.115(2) 0.124(2) 0.181(3) 0.029(2) -0.025(2) 0.0459(18)
F2 0.0868(15) 0.0936(17) 0.1113(18) 0.0094(14) -0.0077(13) 0.0147(13)
F3 0.144(2) 0.120(2) 0.0825(16) -0.0198(15) 0.0312(15) 0.0033(17)
F4 0.0965(17) 0.1019(18) 0.1134(19) 0.0077(15) -0.0085(14) -0.0388(14)
F5 0.155(2) 0.1012(18) 0.114(2) 0.0339(16) -0.0281(18) -0.0644(18)
F6 0.155(3) 0.180(3) 0.0586(14) -0.0205(16) 0.0230(15) -0.035(2)
F7 0.212(12) 0.145(8) 0.209(11) -0.025(7) 0.014(8) -0.099(8)
F8 0.270(14) 0.062(4) 0.249(14) 0.057(6) 0.080(12) 0.049(6)
F9 0.153(6) 0.145(7) 0.140(9) 0.061(7) -0.041(5) -0.011(6)
F10 0.074(4) 0.269(15) 0.177(10) 0.109(10) 0.020(5) -0.029(6)
F11 0.067(4) 0.180(9) 0.300(17) 0.086(11) 0.062(7) 0.009(5)
F12 0.234(11) 0.107(5) 0.057(3) -0.004(4) 0.010(4) 0.007(5)
F7' 0.179(9) 0.081(4) 0.141(7) -0.046(5) 0.042(7) 0.028(5)
F8' 0.189(11) 0.214(12) 0.088(5) -0.034(6) 0.007(6) -0.126(10)
F9' 0.237(15) 0.262(17) 0.060(4) 0.036(8) -0.042(5) 0.021(15)
F10' 0.163(11) 0.217(13) 0.243(15) -0.062(12) 0.109(12) 0.062(10)
F11' 0.163(11) 0.49(3) 0.191(12) -0.163(17) 0.124(10) -0.083(16)
F12' 0.166(12) 0.43(3) 0.43(3) 0.39(2) 0.095(19) 0.079(19)
N1 0.0598(16) 0.0708(18) 0.0631(17) 0.0076(14) 0.0040(13) -0.0177(14)
N2 0.0562(15) 0.0593(15) 0.0568(15) 0.0109(12) 0.0063(12) -0.0024(12)
N3 0.0762(19) 0.0624(17) 0.0579(16) -0.0115(13) 0.0120(14) -0.0047(14)
N4 0.083(2) 0.0612(17) 0.0666(18) -0.0117(14) 0.0277(16) -0.0021(15)
P1 0.0639(5) 0.0593(5) 0.0556(5) 0.0019(4) 0.0007(4) -0.0022(4)
P3 0.0727(6) 0.0782(7) 0.0688(6) 0.0018(5) 0.0192(5) -0.0047(5)

loop_
_atom_type_symbol
_atom_type_description
_atom_type_scat_dispersion_real
_atom_type_scat_dispersion_imag
_atom_type_scat_source
C C 0.0033 0.0016 'International Tables Vol C Tables 4.2.6.8 and 6.1.1.4'
H H 0.0000 0.0000 'International Tables Vol C Tables 4.2.6.8 and 6.1.1.4'
F F 0.0171 0.0103 'International Tables Vol C Tables 4.2.6.8 and 6.1.1.4'
N N 0.0061 0.0033 'International Tables Vol C Tables 4.2.6.8 and 6.1.1.4'
P P 0.1023 0.0942 'International Tables Vol C Tables 4.2.6.8 and 6.1.1.4'

loop_
_geom_angle_atom_site_label_1
_geom_angle_atom_site_label_2
_geom_angle_atom_site_label_3
_geom_angle
_geom_angle_site_symmetry_1
_geom_angle_site_symmetry_3
N2 C1 N1 109.1(3) . .
N2 C1 H1 125.4 . .
N1 C1 H1 125.4 . .
C3 C2 N1 107.7(3) . .
C3 C2 H2 126.2 . .
N1 C2 H2 126.1 . .
C2 C3 N2 107.3(3) . .
C2 C3 H3 126.3 . .
N2 C3 H3 126.3 . .
N1 C4 H4A 109.5 . .
N1 C4 H4B 109.5 . .
H4A C4 H4B 109.5 . .
N1 C4 H4C 109.5 . .
H4A C4 H4C 109.5 . .
H4B C4 H4C 109.5 . .
N2 C5 C6 112.2(3) . .
N2 C5 H5A 109.2 . .
C6 C5 H5A 109.2 . .
N2 C5 H5B 109.2 . .
C6 C5 H5B 109.2 . .
H5A C5 H5B 107.9 . .
C7 C6 C5 114.1(3) . .
C7 C6 H6A 108.7 . .
C5 C6 H6A 108.7 . .
C7 C6 H6B 108.7 . .
C5 C6 H6B 108.7 . .
H6A C6 H6B 107.6 . .
C6 C7 C8 113.8(3) . .
C6 C7 H7A 108.8 . .
C8 C7 H7A 108.8 . .
C6 C7 H7B 108.8 . .
C8 C7 H7B 108.8 . .
H7A C7 H7B 107.7 . .
C9 C8 C7 111.5(3) . .
C9 C8 H8A 109.3 . .
C7 C8 H8A 109.3 . .
C9 C8 H8B 109.3 . .
C7 C8 H8B 109.3 . .
H8A C8 H8B 108.0 . .
N3 C9 C8 114.6(3) . .
N3 C9 H9A 108.6 . .
C8 C9 H9A 108.6 . .
N3 C9 H9B 108.6 . .
C8 C9 H9B 108.6 . .
H9A C9 H9B 107.6 . .
N3 C10 N4 109.6(3) . .
N3 C10 H10 125.2 . .
N4 C10 H10 125.2 . .
C12 C11 N4 107.7(4) . .
C12 C11 H11 126.2 . .
N4 C11 H11 126.2 . .
C11 C12 N3 107.3(4) . .
C11 C12 H12 126.3 . .
N3 C12 H12 126.3 . .
N4 C13 H13A 109.5 . .
N4 C13 H13B 109.5 . .
H13A C13 H13B 109.5 . .
N4 C13 H13C 109.5 . .
H13A C13 H13C 109.5 . .
H13B C13 H13C 109.5 . .
C1 N1 C2 107.9(3) . .
C1 N1 C4 125.9(4) . .
C2 N1 C4 126.1(3) . .
C1 N2 C3 108.0(3) . .
C1 N2 C5 126.9(3) . .
C3 N2 C5 125.1(3) . .
C10 N3 C12 107.5(3) . .
C10 N3 C9 125.2(3) . .
C12 N3 C9 127.3(4) . .
C10 N4 C11 107.9(3) . .
C10 N4 C13 125.8(4) . .
C11 N4 C13 126.3(4) . .
F1 P1 F6 89.94(19) . .
F1 P1 F5 90.41(18) . .
F6 P1 F5 89.58(17) . .
F1 P1 F4 90.81(17) . .
F6 P1 F4 90.69(16) . .
F5 P1 F4 178.75(15) . .
F1 P1 F2 178.17(18) . .
F6 P1 F2 91.86(17) . .
F5 P1 F2 89.27(15) . .
F4 P1 F2 89.50(14) . .
F1 P1 F3 91.35(18) . .
F6 P1 F3 178.43(17) . .
F5 P1 F3 89.52(16) . .
F4 P1 F3 90.19(15) . .
F2 P1 F3 86.84(15) . .
F11' P3 F9' 117.3(10) . .
F11' P3 F12' 92.7(15) . .
F9' P3 F12' 135(2) . .
F11' P3 F10' 179.6(12) . .
F9' P3 F10' 62.6(8) . .
F12' P3 F10' 87.6(13) . .
F8 P3 F11 87.4(7) . .
F11' P3 F8' 88.4(10) . .
F9' P3 F8' 115.2(9) . .
F12' P3 F8' 97.6(16) . .
F10' P3 F8' 91.3(7) . .
F8 P3 F7 117.0(9) . .
F11 P3 F7 51.3(6) . .
F8 P3 F10 93.1(7) . .
F11 P3 F10 170.4(8) . .
F7 P3 F10 135.6(10) . .
F11' P3 F7' 120.0(11) . .
F9' P3 F7' 89.9(9) . .
F12' P3 F7' 44.8(17) . .
F10' P3 F7' 60.3(7) . .
F8' P3 F7' 128.8(9) . .
F8 P3 F12 93.4(7) . .
F11 P3 F12 83.3(8) . .
F7 P3 F12 120.2(6) . .
F10 P3 F12 87.1(7) . .
F8 P3 F9 57.5(6) . .
F11 P3 F9 99.6(7) . .
F7 P3 F9 82.3(5) . .
F10 P3 F9 88.7(5) . .
F12 P3 F9 150.3(6) . .

loop_
_geom_bond_atom_site_label_1
_geom_bond_atom_site_label_2
_geom_bond_distance
_geom_bond_site_symmetry_2
C1 N2 1.307(4) .
C1 N1 1.315(4) .
C1 H1 0.9300 .
C2 C3 1.321(5) .
C2 N1 1.352(5) .
C2 H2 0.9300 .
C3 N2 1.359(4) .
C3 H3 0.9300 .
C4 N1 1.472(4) .
C4 H4A 0.9600 .
C4 H4B 0.9600 .
C4 H4C 0.9600 .
C5 N2 1.462(4) .
C5 C6 1.514(5) .
C5 H5A 0.9700 .
C5 H5B 0.9700 .
C6 C7 1.497(5) .
C6 H6A 0.9700 .
C6 H6B 0.9700 .
C7 C8 1.518(5) .
C7 H7A 0.9700 .
C7 H7B 0.9700 .
C8 C9 1.473(5) .
C8 H8A 0.9700 .
C8 H8B 0.9700 .
C9 N3 1.457(5) .
C9 H9A 0.9700 .
C9 H9B 0.9700 .
C10 N3 1.311(4) .
C10 N4 1.312(4) .
C10 H10 0.9300 .
C11 C12 1.328(6) .
C11 N4 1.350(5) .
C11 H11 0.9300 .
C12 N3 1.363(5) .
C12 H12 0.9300 .
C13 N4 1.453(5) .
C13 H13A 0.9600 .
C13 H13B 0.9600 .
C13 H13C 0.9600 .
F1 P1 1.562(3) .
F2 P1 1.577(2) .
F3 P1 1.584(2) .
F4 P1 1.575(2) .
F5 P1 1.569(2) .
F6 P1 1.559(2) .
F7 P3 1.560(8) .
F8 P3 1.480(7) .
F9 P3 1.636(8) .
F10 P3 1.571(7) .
F11 P3 1.523(7) .
F12 P3 1.586(7) .
F7' P3 1.569(8) .
F8' P3 1.529(7) .
F9' P3 1.440(8) .
F10' P3 1.464(8) .
F11' P3 1.456(11) .
F12' P3 1.453(10) .
